data_7211195
loop_
_publ_author_name
'Pr\"asang, Carsten'
'McAllister, Linda J.'
'Whitwood, Adrian C.'
'Bruce, Duncan W.'

_publ_section_title
;
 1&#x2009;:&#x2009;1 and 2&#x2009;:&#x2009;1 co-crystals of
 alkoxystilbazoles with tetrafluoroiodobenzenes: halogen bonding, a rare
 Carene--H&#x22EF;N hydrogen bond and unsymmetric iodine&#x22EF;pyridine
 interactions
;
_journal_issue 44
_journal_name_full CrystEngComm
_journal_page_first 8947
_journal_paper_doi 10.1039/c3ce41454j
_journal_volume 15
_journal_year 2013
_chemical_formula_moiety '2(C19 H23 N O), C6 H F4 I'
_chemical_formula_sum 'C44 H47 F4 I N2 O2'
_chemical_formula_weight 838.74
_chemical_name_systematic
;
?
;
_space_group_IT_number 2
_symmetry_cell_setting triclinic
_symmetry_space_group_name_Hall '-P 1'
_symmetry_space_group_name_H-M 'P -1'
_atom_sites_solution_hydrogens geom
_atom_sites_solution_primary direct
_atom_sites_solution_secondary difmap
_audit_creation_method SHELXL-97
_cell_angle_alpha 110.067(2)
_cell_angle_beta 90.141(2)
_cell_angle_gamma 103.225(2)
_cell_formula_units_Z 2
_cell_length_a 7.5780(6)
_cell_length_b 13.9976(11)
_cell_length_c 20.0546(16)
_cell_measurement_reflns_used 5818
_cell_measurement_temperature 110(2)
_cell_measurement_theta_max 27.85
_cell_measurement_theta_min 2.19
_cell_volume 1937.5(3)
_computing_cell_refinement 'Bruker SMART'
_computing_data_collection 'Bruker SMART'
_computing_data_reduction 'Bruker SAINT'
_computing_molecular_graphics 'Bruker SHELXTL'
_computing_publication_material 'Bruker SHELXTL'
_computing_structure_refinement 'SHELXL-97 (Sheldrick, 1997)'
_computing_structure_solution 'SHELXS-97 (Sheldrick, 1990)'
_diffrn_ambient_temperature 110(2)
_diffrn_measured_fraction_theta_full 0.981
_diffrn_measured_fraction_theta_max 0.981
_diffrn_measurement_device_type 'CCD area detector'
_diffrn_measurement_method 'phi and omega scans'
_diffrn_radiation_monochromator graphite
_diffrn_radiation_source 'fine-focus sealed tube'
_diffrn_radiation_type MoK\a
_diffrn_radiation_wavelength 0.71073
_diffrn_reflns_av_R_equivalents 0.0337
_diffrn_reflns_av_sigmaI/netI 0.0613
_diffrn_reflns_limit_h_max 10
_diffrn_reflns_limit_h_min -9
_diffrn_reflns_limit_k_max 18
_diffrn_reflns_limit_k_min -18
_diffrn_reflns_limit_l_max 26
_diffrn_reflns_limit_l_min -26
_diffrn_reflns_number 19384
_diffrn_reflns_theta_full 28.32
_diffrn_reflns_theta_max 28.32
_diffrn_reflns_theta_min 1.09
_exptl_absorpt_coefficient_mu 0.885
_exptl_absorpt_correction_T_max 0.809
_exptl_absorpt_correction_T_min 0.687
_exptl_absorpt_correction_type multi-scan
_exptl_absorpt_process_details 'SADABS v2.03; (Sheldrick)'
_exptl_crystal_colour colourless
_exptl_crystal_density_diffrn 1.438
_exptl_crystal_density_meas 0
_exptl_crystal_density_method 'not measured'
_exptl_crystal_description needle
_exptl_crystal_F_000 860
_exptl_crystal_size_max 0.28
_exptl_crystal_size_mid 0.25
_exptl_crystal_size_min 0.24
_refine_diff_density_max 1.884
_refine_diff_density_min -1.099
_refine_diff_density_rms 0.097
_refine_ls_extinction_method none
_refine_ls_goodness_of_fit_ref 1.023
_refine_ls_hydrogen_treatment constr
_refine_ls_matrix_type full
_refine_ls_number_parameters 480
_refine_ls_number_reflns 9468
_refine_ls_number_restraints 0
_refine_ls_restrained_S_all 1.023
_refine_ls_R_factor_all 0.0614
_refine_ls_R_factor_gt 0.0407
_refine_ls_shift/su_max 0.001
_refine_ls_shift/su_mean 0.000
_refine_ls_structure_factor_coef Fsqd
_refine_ls_weighting_details 'calc w=1/[\s^2^(Fo^2^)+(0.0501P)^2^+0.1558P] where P=(Fo^2^+2Fc^2^)/3'
_refine_ls_weighting_scheme calc
_refine_ls_wR_factor_gt 0.0890
_refine_ls_wR_factor_ref 0.1002
_reflns_number_gt 7234
_reflns_number_total 9468
_reflns_threshold_expression >2sigma(I)
_cod_data_source_file c3ce41454j.txt
_cod_data_source_block dwb0702m
_cod_depositor_comments
;
The following automatic conversions were performed:

'_symmetry_cell_setting' value 'Triclinic' changed to 'triclinic'
according to /home/saulius/struct/CIF-dictionaries/cif_core.dic
dictionary named 'cif_core.dic' version 2.4.2 from 2011-04-26.

Automatic conversion script
Id: cif_fix_values 1891 2012-01-12 08:04:46Z andrius 
;
_cod_original_sg_symbol_H-M P-1
_cod_database_code 7211195

loop_
_symmetry_equiv_pos_as_xyz
'x, y, z'
'-x, -y, -z'

loop_
_atom_site_label
_atom_site_type_symbol
_atom_site_fract_x
_atom_site_fract_y
_atom_site_fract_z
_atom_site_U_iso_or_equiv
_atom_site_adp_type
_atom_site_occupancy
_atom_site_symmetry_multiplicity
_atom_site_calc_flag
_atom_site_refinement_flags
C1 C 0.4682(4) 0.5283(2) 0.26363(16) 0.0206(6) Uani 1 1 d .
C2 C 0.5081(4) 0.4972(2) 0.19353(16) 0.0217(6) Uani 1 1 d .
C3 C 0.6815(4) 0.5294(2) 0.17567(16) 0.0225(6) Uani 1 1 d .
C4 C 0.8261(4) 0.5944(2) 0.22498(15) 0.0188(6) Uani 1 1 d .
H4 H 0.9443 0.6175 0.2119 0.023 Uiso 1 1 calc R
C5 C 0.7819(4) 0.6229(2) 0.29547(15) 0.0205(6) Uani 1 1 d .
C6 C 0.6106(4) 0.5915(2) 0.31457(15) 0.0199(6) Uani 1 1 d .
F1 F 0.3781(2) 0.43396(14) 0.14126(10) 0.0313(4) Uani 1 1 d .
F2 F 0.7115(3) 0.49732(15) 0.10551(9) 0.0304(4) Uani 1 1 d .
F3 F 0.9147(2) 0.68409(15) 0.34717(9) 0.0301(4) Uani 1 1 d .
F4 F 0.5817(2) 0.62285(15) 0.38439(9) 0.0289(4) Uani 1 1 d .
I1 I 0.20396(3) 0.482961(17) 0.292869(12) 0.02542(7) Uani 1 1 d .
C7 C 1.7107(4) 0.3624(3) 0.29568(17) 0.0255(7) Uani 1 1 d .
H7 H 1.7178 0.3403 0.2456 0.031 Uiso 1 1 calc R
C8 C 1.5471(4) 0.3289(2) 0.32038(16) 0.0223(6) Uani 1 1 d .
H8 H 1.4454 0.2851 0.2879 0.027 Uiso 1 1 calc R
C9 C 1.5324(4) 0.3604(2) 0.39420(16) 0.0210(6) Uani 1 1 d .
C10 C 1.6883(4) 0.4240(2) 0.43808(17) 0.0250(7) Uani 1 1 d .
H10 H 1.6863 0.4469 0.4884 0.030 Uiso 1 1 calc R
C11 C 1.8461(4) 0.4535(3) 0.40799(19) 0.0289(7) Uani 1 1 d .
H11 H 1.9505 0.4972 0.4390 0.035 Uiso 1 1 calc R
C12 C 1.3639(4) 0.3277(2) 0.42519(15) 0.0198(6) Uani 1 1 d .
H12 H 1.3713 0.3403 0.4749 0.024 Uiso 1 1 calc R
C13 C 1.2007(4) 0.2814(2) 0.38857(16) 0.0205(6) Uani 1 1 d .
H13 H 1.1967 0.2702 0.3391 0.025 Uiso 1 1 calc R
C14 C 1.0276(4) 0.2457(2) 0.41522(15) 0.0192(6) Uani 1 1 d .
C15 C 1.0074(4) 0.2591(2) 0.48694(15) 0.0209(6) Uani 1 1 d .
H15 H 1.1098 0.2942 0.5210 0.025 Uiso 1 1 calc R
C16 C 0.8420(4) 0.2222(2) 0.50934(16) 0.0209(6) Uani 1 1 d .
H16 H 0.8311 0.2326 0.5584 0.025 Uiso 1 1 calc R
C17 C 0.6915(4) 0.1701(2) 0.46013(16) 0.0198(6) Uani 1 1 d .
C18 C 0.7087(4) 0.1566(2) 0.38834(15) 0.0203(6) Uani 1 1 d .
H18 H 0.6061 0.1215 0.3544 0.024 Uiso 1 1 calc R
C19 C 0.8728(4) 0.1936(2) 0.36683(15) 0.0205(6) Uani 1 1 d .
H19 H 0.8823 0.1839 0.3178 0.025 Uiso 1 1 calc R
C20 C 0.4960(4) 0.1390(2) 0.54866(16) 0.0218(6) Uani 1 1 d .
H20A H 0.5345 0.2135 0.5801 0.026 Uiso 1 1 calc R
H20B H 0.5686 0.0989 0.5644 0.026 Uiso 1 1 calc R
C21 C 0.2958(4) 0.0960(2) 0.55173(16) 0.0216(6) Uani 1 1 d .
H21A H 0.2600 0.0218 0.5195 0.026 Uiso 1 1 calc R
H21B H 0.2256 0.1355 0.5342 0.026 Uiso 1 1 calc R
C22 C 0.2457(4) 0.1024(2) 0.62629(15) 0.0207(6) Uani 1 1 d .
H22A H 0.2780 0.1767 0.6584 0.025 Uiso 1 1 calc R
H22B H 0.3176 0.0642 0.6445 0.025 Uiso 1 1 calc R
C23 C 0.0441(4) 0.0560(2) 0.62767(16) 0.0230(6) Uani 1 1 d .
H23A H 0.0143 -0.0194 0.5980 0.028 Uiso 1 1 calc R
H23B H -0.0272 0.0908 0.6060 0.028 Uiso 1 1 calc R
C24 C -0.0139(4) 0.0677(3) 0.70218(17) 0.0274(7) Uani 1 1 d .
H24A H 0.0042 0.1432 0.7307 0.033 Uiso 1 1 calc R
H24B H 0.0645 0.0387 0.7257 0.033 Uiso 1 1 calc R
C25 C -0.2124(4) 0.0118(3) 0.70102(19) 0.0351(8) Uani 1 1 d .
H25A H -0.2911 0.0435 0.6808 0.053 Uiso 1 1 calc R
H25B H -0.2418 0.0186 0.7497 0.053 Uiso 1 1 calc R
H25C H -0.2318 -0.0626 0.6718 0.053 Uiso 1 1 calc R
N1 N 1.8603(3) 0.4241(2) 0.33783(15) 0.0280(6) Uani 1 1 d .
O1 O 0.5220(3) 0.12882(17) 0.47585(11) 0.0239(5) Uani 1 1 d .
C26 C 1.6117(4) 0.2600(3) -0.20920(17) 0.0279(7) Uani 1 1 d .
H26 H 1.6011 0.2176 -0.2582 0.033 Uiso 1 1 calc R
C27 C 1.4584(4) 0.2508(2) -0.17247(16) 0.0239(6) Uani 1 1 d .
H27 H 1.3475 0.2027 -0.1960 0.029 Uiso 1 1 calc R
C28 C 1.4677(4) 0.3124(2) -0.10099(16) 0.0214(6) Uani 1 1 d .
C29 C 1.6361(4) 0.3802(3) -0.07088(17) 0.0253(7) Uani 1 1 d .
H29 H 1.6503 0.4244 -0.0222 0.030 Uiso 1 1 calc R
C30 C 1.7823(4) 0.3834(3) -0.11174(18) 0.0272(7) Uani 1 1 d .
H30 H 1.8953 0.4303 -0.0896 0.033 Uiso 1 1 calc R
C31 C 1.3150(4) 0.3084(2) -0.05660(16) 0.0225(6) Uani 1 1 d .
H31 H 1.3405 0.3502 -0.0075 0.027 Uiso 1 1 calc R
C32 C 1.1436(4) 0.2522(2) -0.07783(16) 0.0216(6) Uani 1 1 d .
H32 H 1.1167 0.2117 -0.1271 0.026 Uiso 1 1 calc R
C33 C 0.9935(4) 0.2471(2) -0.03248(15) 0.0199(6) Uani 1 1 d .
C34 C 1.0099(4) 0.3104(2) 0.03973(16) 0.0231(6) Uani 1 1 d .
H34 H 1.1218 0.3600 0.0603 0.028 Uiso 1 1 calc R
C35 C 0.8671(4) 0.3024(2) 0.08156(16) 0.0232(6) Uani 1 1 d .
H35 H 0.8818 0.3456 0.1305 0.028 Uiso 1 1 calc R
C36 C 0.7011(4) 0.2308(2) 0.05218(16) 0.0210(6) Uani 1 1 d .
C37 C 0.6797(4) 0.1679(2) -0.01932(15) 0.0214(6) Uani 1 1 d .
H37 H 0.5672 0.1191 -0.0399 0.026 Uiso 1 1 calc R
C38 C 0.8258(4) 0.1774(2) -0.06038(16) 0.0226(6) Uani 1 1 d .
H38 H 0.8105 0.1347 -0.1094 0.027 Uiso 1 1 calc R
C39 C 0.3931(4) 0.1586(2) 0.06890(16) 0.0231(6) Uani 1 1 d .
H39A H 0.4063 0.0857 0.0481 0.028 Uiso 1 1 calc R
H39B H 0.3422 0.1770 0.0307 0.028 Uiso 1 1 calc R
C40 C 0.2674(4) 0.1677(2) 0.12811(15) 0.0220(6) Uani 1 1 d .
H40A H 0.2575 0.2412 0.1494 0.026 Uiso 1 1 calc R
H40B H 0.3189 0.1487 0.1658 0.026 Uiso 1 1 calc R
C41 C 0.0787(4) 0.0957(2) 0.09985(15) 0.0209(6) Uani 1 1 d .
H41A H 0.0278 0.1154 0.0623 0.025 Uiso 1 1 calc R
H41B H 0.0900 0.0226 0.0777 0.025 Uiso 1 1 calc R
C42 C -0.0528(4) 0.1007(2) 0.15758(16) 0.0219(6) Uani 1 1 d .
H42A H -0.0019 0.0811 0.1951 0.026 Uiso 1 1 calc R
H42B H -0.0643 0.1738 0.1797 0.026 Uiso 1 1 calc R
C43 C -0.2409(4) 0.0288(2) 0.12940(16) 0.0228(6) Uani 1 1 d .
H43A H -0.2299 -0.0445 0.1085 0.027 Uiso 1 1 calc R
H43B H -0.2904 0.0472 0.0909 0.027 Uiso 1 1 calc R
C44 C -0.3739(4) 0.0360(3) 0.18668(17) 0.0281(7) Uani 1 1 d .
H44A H -0.3299 0.0134 0.2234 0.042 Uiso 1 1 calc R
H44B H -0.4937 -0.0094 0.1652 0.042 Uiso 1 1 calc R
H44C H -0.3837 0.1087 0.2083 0.042 Uiso 1 1 calc R
N2 N 1.7743(3) 0.3244(2) -0.18056(15) 0.0280(6) Uani 1 1 d .
O2 O 0.5674(3) 0.22914(16) 0.09832(10) 0.0232(5) Uani 1 1 d .

loop_
_atom_site_aniso_label
_atom_site_aniso_U_11
_atom_site_aniso_U_22
_atom_site_aniso_U_33
_atom_site_aniso_U_23
_atom_site_aniso_U_13
_atom_site_aniso_U_12
C1 0.0156(13) 0.0188(15) 0.0297(16) 0.0116(13) 0.0027(12) 0.0042(12)
C2 0.0210(15) 0.0195(15) 0.0234(16) 0.0066(12) -0.0050(12) 0.0043(12)
C3 0.0273(16) 0.0242(16) 0.0191(15) 0.0088(13) 0.0061(12) 0.0101(13)
C4 0.0217(14) 0.0195(15) 0.0163(14) 0.0047(12) 0.0017(11) 0.0101(12)
C5 0.0160(14) 0.0205(15) 0.0219(15) 0.0046(12) -0.0036(12) 0.0032(12)
C6 0.0226(14) 0.0212(15) 0.0174(14) 0.0067(12) 0.0042(12) 0.0084(12)
F1 0.0294(10) 0.0309(10) 0.0274(10) 0.0074(8) -0.0103(8) -0.0001(8)
F2 0.0367(11) 0.0378(11) 0.0176(9) 0.0080(8) 0.0057(8) 0.0134(9)
F3 0.0211(9) 0.0339(11) 0.0261(10) 0.0030(8) -0.0052(7) 0.0005(8)
F4 0.0299(10) 0.0362(11) 0.0195(9) 0.0069(8) 0.0067(7) 0.0107(9)
I1 0.01590(10) 0.02897(12) 0.03698(13) 0.01831(9) 0.00522(8) 0.00592(8)
C7 0.0229(15) 0.0333(18) 0.0277(17) 0.0173(14) 0.0072(13) 0.0108(14)
C8 0.0193(14) 0.0258(16) 0.0228(16) 0.0090(13) 0.0011(12) 0.0069(13)
C9 0.0205(14) 0.0176(15) 0.0253(16) 0.0075(12) 0.0028(12) 0.0054(12)
C10 0.0243(15) 0.0216(16) 0.0250(17) 0.0040(13) 0.0020(13) 0.0043(13)
C11 0.0183(15) 0.0240(17) 0.041(2) 0.0101(15) -0.0008(14) -0.0001(13)
C12 0.0216(15) 0.0213(15) 0.0153(14) 0.0049(12) 0.0030(11) 0.0053(12)
C13 0.0236(15) 0.0205(15) 0.0187(15) 0.0078(12) 0.0062(12) 0.0063(12)
C14 0.0208(14) 0.0163(14) 0.0207(15) 0.0071(12) 0.0018(12) 0.0041(12)
C15 0.0174(14) 0.0238(16) 0.0196(15) 0.0069(12) -0.0022(11) 0.0025(12)
C16 0.0216(15) 0.0249(16) 0.0177(14) 0.0086(12) 0.0034(12) 0.0067(13)
C17 0.0166(14) 0.0211(15) 0.0233(15) 0.0101(12) 0.0041(11) 0.0043(12)
C18 0.0199(14) 0.0214(15) 0.0182(15) 0.0054(12) -0.0028(11) 0.0047(12)
C19 0.0236(15) 0.0202(15) 0.0164(14) 0.0054(12) 0.0024(12) 0.0045(12)
C20 0.0194(14) 0.0255(16) 0.0221(15) 0.0098(13) 0.0043(12) 0.0066(13)
C21 0.0166(14) 0.0257(16) 0.0229(15) 0.0083(13) 0.0023(12) 0.0061(12)
C22 0.0177(14) 0.0204(15) 0.0218(15) 0.0057(12) -0.0001(12) 0.0031(12)
C23 0.0182(14) 0.0235(16) 0.0258(16) 0.0084(13) 0.0033(12) 0.0030(12)
C24 0.0221(15) 0.0311(18) 0.0263(17) 0.0085(14) 0.0056(13) 0.0039(14)
C25 0.0279(17) 0.037(2) 0.038(2) 0.0118(16) 0.0133(15) 0.0052(15)
N1 0.0212(13) 0.0285(15) 0.0396(17) 0.0180(13) 0.0058(12) 0.0069(12)
O1 0.0172(10) 0.0338(12) 0.0185(10) 0.0095(9) 0.0016(8) 0.0019(9)
C26 0.0261(16) 0.0323(18) 0.0246(17) 0.0075(14) 0.0051(13) 0.0098(14)
C27 0.0208(15) 0.0234(16) 0.0257(16) 0.0085(13) 0.0007(12) 0.0020(13)
C28 0.0215(15) 0.0222(16) 0.0245(16) 0.0121(13) 0.0043(12) 0.0073(12)
C29 0.0229(15) 0.0272(17) 0.0232(16) 0.0083(13) 0.0008(12) 0.0024(13)
C30 0.0182(15) 0.0301(18) 0.0340(18) 0.0144(15) 0.0025(13) 0.0024(13)
C31 0.0221(15) 0.0232(16) 0.0219(15) 0.0081(13) 0.0035(12) 0.0049(13)
C32 0.0216(15) 0.0246(16) 0.0207(15) 0.0094(13) 0.0023(12) 0.0073(13)
C33 0.0190(14) 0.0226(15) 0.0215(15) 0.0103(12) 0.0030(11) 0.0075(12)
C34 0.0182(14) 0.0233(16) 0.0253(16) 0.0073(13) 0.0003(12) 0.0020(12)
C35 0.0234(15) 0.0237(16) 0.0185(15) 0.0025(12) 0.0020(12) 0.0056(13)
C36 0.0187(14) 0.0239(16) 0.0232(15) 0.0098(13) 0.0058(12) 0.0082(12)
C37 0.0167(14) 0.0216(16) 0.0221(15) 0.0060(12) 0.0001(12) -0.0001(12)
C38 0.0236(15) 0.0243(16) 0.0185(15) 0.0059(12) 0.0031(12) 0.0057(13)
C39 0.0174(14) 0.0266(17) 0.0238(16) 0.0084(13) 0.0030(12) 0.0034(13)
C40 0.0198(14) 0.0253(16) 0.0211(15) 0.0077(13) 0.0059(12) 0.0069(13)
C41 0.0192(14) 0.0224(16) 0.0192(15) 0.0062(12) 0.0027(11) 0.0033(12)
C42 0.0192(14) 0.0239(16) 0.0222(15) 0.0085(13) 0.0041(12) 0.0040(12)
C43 0.0202(15) 0.0270(17) 0.0196(15) 0.0067(13) 0.0034(12) 0.0050(13)
C44 0.0205(15) 0.0325(18) 0.0251(17) 0.0062(14) 0.0029(13) 0.0008(14)
N2 0.0218(13) 0.0307(15) 0.0335(16) 0.0132(13) 0.0086(11) 0.0070(12)
O2 0.0169(10) 0.0272(12) 0.0199(11) 0.0043(9) 0.0029(8) 0.0010(9)

loop_
_atom_type_symbol
_atom_type_description
_atom_type_scat_dispersion_real
_atom_type_scat_dispersion_imag
_atom_type_scat_source
C C 0.0033 0.0016 'International Tables Vol C Tables 4.2.6.8 and 6.1.1.4'
H H 0.0000 0.0000 'International Tables Vol C Tables 4.2.6.8 and 6.1.1.4'
F F 0.0171 0.0103 'International Tables Vol C Tables 4.2.6.8 and 6.1.1.4'
I I -0.4742 1.8119 'International Tables Vol C Tables 4.2.6.8 and 6.1.1.4'
N N 0.0061 0.0033 'International Tables Vol C Tables 4.2.6.8 and 6.1.1.4'
O O 0.0106 0.0060 'International Tables Vol C Tables 4.2.6.8 and 6.1.1.4'

loop_
_geom_angle_atom_site_label_1
_geom_angle_atom_site_label_2
_geom_angle_atom_site_label_3
_geom_angle
C2 C1 C6 116.9(3)
C2 C1 I1 121.9(2)
C6 C1 I1 121.2(2)
F1 C2 C1 120.4(3)
F1 C2 C3 118.8(3)
C1 C2 C3 120.8(3)
F2 C3 C2 118.0(3)
F2 C3 C4 118.2(3)
C2 C3 C4 123.8(3)
C3 C4 C5 113.9(3)
C3 C4 H4 123.1
C5 C4 H4 123.1
F3 C5 C6 118.6(3)
F3 C5 C4 118.1(3)
C6 C5 C4 123.3(3)
F4 C6 C5 118.8(3)
F4 C6 C1 119.9(3)
C5 C6 C1 121.2(3)
N1 C7 C8 124.1(3)
N1 C7 H7 117.9
C8 C7 H7 117.9
C7 C8 C9 119.3(3)
C7 C8 H8 120.4
C9 C8 H8 120.4
C10 C9 C8 116.6(3)
C10 C9 C12 120.4(3)
C8 C9 C12 122.9(3)
C11 C10 C9 119.7(3)
C11 C10 H10 120.2
C9 C10 H10 120.2
N1 C11 C10 123.9(3)
N1 C11 H11 118.1
C10 C11 H11 118.1
C13 C12 C9 124.8(3)
C13 C12 H12 117.6
C9 C12 H12 117.6
C12 C13 C14 128.1(3)
C12 C13 H13 115.9
C14 C13 H13 115.9
C15 C14 C19 117.4(3)
C15 C14 C13 123.6(3)
C19 C14 C13 119.1(3)
C16 C15 C14 121.5(3)
C16 C15 H15 119.3
C14 C15 H15 119.3
C15 C16 C17 119.9(3)
C15 C16 H16 120.1
C17 C16 H16 120.1
O1 C17 C16 125.1(3)
O1 C17 C18 115.4(3)
C16 C17 C18 119.5(3)
C19 C18 C17 120.1(3)
C19 C18 H18 119.9
C17 C18 H18 119.9
C18 C19 C14 121.7(3)
C18 C19 H19 119.2
C14 C19 H19 119.2
O1 C20 C21 106.9(2)
O1 C20 H20A 110.3
C21 C20 H20A 110.3
O1 C20 H20B 110.3
C21 C20 H20B 110.3
H20A C20 H20B 108.6
C20 C21 C22 113.2(2)
C20 C21 H21A 108.9
C22 C21 H21A 108.9
C20 C21 H21B 108.9
C22 C21 H21B 108.9
H21A C21 H21B 107.7
C21 C22 C23 112.2(2)
C21 C22 H22A 109.2
C23 C22 H22A 109.2
C21 C22 H22B 109.2
C23 C22 H22B 109.2
H22A C22 H22B 107.9
C22 C23 C24 113.8(3)
C22 C23 H23A 108.8
C24 C23 H23A 108.8
C22 C23 H23B 108.8
C24 C23 H23B 108.8
H23A C23 H23B 107.7
C23 C24 C25 112.4(3)
C23 C24 H24A 109.1
C25 C24 H24A 109.1
C23 C24 H24B 109.1
C25 C24 H24B 109.1
H24A C24 H24B 107.9
C24 C25 H25A 109.5
C24 C25 H25B 109.5
H25A C25 H25B 109.5
C24 C25 H25C 109.5
H25A C25 H25C 109.5
H25B C25 H25C 109.5
C11 N1 C7 116.5(3)
C17 O1 C20 118.1(2)
N2 C26 C27 124.6(3)
N2 C26 H26 117.7
C27 C26 H26 117.7
C26 C27 C28 119.5(3)
C26 C27 H27 120.3
C28 C27 H27 120.3
C27 C28 C29 116.3(3)
C27 C28 C31 124.2(3)
C29 C28 C31 119.5(3)
C30 C29 C28 120.1(3)
C30 C29 H29 119.9
C28 C29 H29 119.9
N2 C30 C29 123.9(3)
N2 C30 H30 118.0
C29 C30 H30 118.0
C32 C31 C28 126.9(3)
C32 C31 H31 116.5
C28 C31 H31 116.5
C31 C32 C33 126.3(3)
C31 C32 H32 116.8
C33 C32 H32 116.8
C38 C33 C34 117.1(3)
C38 C33 C32 120.2(3)
C34 C33 C32 122.7(3)
C35 C34 C33 121.4(3)
C35 C34 H34 119.3
C33 C34 H34 119.3
C34 C35 C36 120.1(3)
C34 C35 H35 119.9
C36 C35 H35 119.9
O2 C36 C37 124.5(3)
O2 C36 C35 115.6(3)
C37 C36 C35 119.9(3)
C36 C37 C38 118.9(3)
C36 C37 H37 120.6
C38 C37 H37 120.6
C33 C38 C37 122.6(3)
C33 C38 H38 118.7
C37 C38 H38 118.7
O2 C39 C40 108.4(2)
O2 C39 H39A 110.0
C40 C39 H39A 110.0
O2 C39 H39B 110.0
C40 C39 H39B 110.0
H39A C39 H39B 108.4
C39 C40 C41 110.9(2)
C39 C40 H40A 109.5
C41 C40 H40A 109.5
C39 C40 H40B 109.5
C41 C40 H40B 109.5
H40A C40 H40B 108.1
C42 C41 C40 113.0(2)
C42 C41 H41A 109.0
C40 C41 H41A 109.0
C42 C41 H41B 109.0
C40 C41 H41B 109.0
H41A C41 H41B 107.8
C43 C42 C41 113.0(2)
C43 C42 H42A 109.0
C41 C42 H42A 109.0
C43 C42 H42B 109.0
C41 C42 H42B 109.0
H42A C42 H42B 107.8
C42 C43 C44 113.0(2)
C42 C43 H43A 109.0
C44 C43 H43A 109.0
C42 C43 H43B 109.0
C44 C43 H43B 109.0
H43A C43 H43B 107.8
C43 C44 H44A 109.5
C43 C44 H44B 109.5
H44A C44 H44B 109.5
C43 C44 H44C 109.5
H44A C44 H44C 109.5
H44B C44 H44C 109.5
C30 N2 C26 115.6(3)
C36 O2 C39 116.7(2)

loop_
_geom_bond_atom_site_label_1
_geom_bond_atom_site_label_2
_geom_bond_distance
_geom_bond_site_symmetry_2
C1 C2 1.378(4) .
C1 C6 1.389(4) .
C1 I1 2.106(3) .
C2 F1 1.346(3) .
C2 C3 1.379(4) .
C3 F2 1.359(3) .
C3 C4 1.388(4) .
C4 C5 1.395(4) .
C4 H4 0.9500 .
C5 F3 1.346(3) .
C5 C6 1.372(4) .
C6 F4 1.351(3) .
C7 N1 1.339(4) .
C7 C8 1.378(4) .
C7 H7 0.9500 .
C8 C9 1.405(4) .
C8 H8 0.9500 .
C9 C10 1.392(4) .
C9 C12 1.469(4) .
C10 C11 1.383(4) .
C10 H10 0.9500 .
C11 N1 1.336(4) .
C11 H11 0.9500 .
C12 C13 1.338(4) .
C12 H12 0.9500 .
C13 C14 1.463(4) .
C13 H13 0.9500 .
C14 C15 1.399(4) .
C14 C19 1.403(4) .
C15 C16 1.380(4) .
C15 H15 0.9500 .
C16 C17 1.388(4) .
C16 H16 0.9500 .
C17 O1 1.368(3) .
C17 C18 1.397(4) .
C18 C19 1.364(4) .
C18 H18 0.9500 .
C19 H19 0.9500 .
C20 O1 1.436(3) .
C20 C21 1.509(4) .
C20 H20A 0.9900 .
C20 H20B 0.9900 .
C21 C22 1.521(4) .
C21 H21A 0.9900 .
C21 H21B 0.9900 .
C22 C23 1.522(4) .
C22 H22A 0.9900 .
C22 H22B 0.9900 .
C23 C24 1.523(4) .
C23 H23A 0.9900 .
C23 H23B 0.9900 .
C24 C25 1.525(4) .
C24 H24A 0.9900 .
C24 H24B 0.9900 .
C25 H25A 0.9800 .
C25 H25B 0.9800 .
C25 H25C 0.9800 .
C26 N2 1.339(4) .
C26 C27 1.382(4) .
C26 H26 0.9500 .
C27 C28 1.388(4) .
C27 H27 0.9500 .
C28 C29 1.394(4) .
C28 C31 1.464(4) .
C29 C30 1.381(4) .
C29 H29 0.9500 .
C30 N2 1.336(4) .
C30 H30 0.9500 .
C31 C32 1.337(4) .
C31 H31 0.9500 .
C32 C33 1.463(4) .
C32 H32 0.9500 .
C33 C38 1.390(4) .
C33 C34 1.402(4) .
C34 C35 1.379(4) .
C34 H34 0.9500 .
C35 C36 1.396(4) .
C35 H35 0.9500 .
C36 O2 1.376(3) .
C36 C37 1.388(4) .
C37 C38 1.391(4) .
C37 H37 0.9500 .
C38 H38 0.9500 .
C39 O2 1.438(3) .
C39 C40 1.514(4) .
C39 H39A 0.9900 .
C39 H39B 0.9900 .
C40 C41 1.525(4) .
C40 H40A 0.9900 .
C40 H40B 0.9900 .
C41 C42 1.523(4) .
C41 H41A 0.9900 .
C41 H41B 0.9900 .
C42 C43 1.521(4) .
C42 H42A 0.9900 .
C42 H42B 0.9900 .
C43 C44 1.523(4) .
C43 H43A 0.9900 .
C43 H43B 0.9900 .
C44 H44A 0.9800 .
C44 H44B 0.9800 .
C44 H44C 0.9800 .
N1 I1 2.795(3) 1_755

loop_
_geom_torsion_atom_site_label_1
_geom_torsion_atom_site_label_2
_geom_torsion_atom_site_label_3
_geom_torsion_atom_site_label_4
_geom_torsion
C6 C1 C2 F1 178.5(3)
I1 C1 C2 F1 -1.6(4)
C6 C1 C2 C3 -1.0(4)
I1 C1 C2 C3 178.9(2)
F1 C2 C3 F2 1.5(4)
C1 C2 C3 F2 -179.0(3)
F1 C2 C3 C4 180.0(3)
C1 C2 C3 C4 -0.5(5)
F2 C3 C4 C5 -179.9(2)
C2 C3 C4 C5 1.6(4)
C3 C4 C5 F3 178.6(3)
C3 C4 C5 C6 -1.3(4)
F3 C5 C6 F4 -0.2(4)
C4 C5 C6 F4 179.7(3)
F3 C5 C6 C1 -180.0(3)
C4 C5 C6 C1 -0.1(5)
C2 C1 C6 F4 -178.5(3)
I1 C1 C6 F4 1.6(4)
C2 C1 C6 C5 1.3(4)
I1 C1 C6 C5 -178.6(2)
N1 C7 C8 C9 0.1(5)
C7 C8 C9 C10 -0.5(4)
C7 C8 C9 C12 -179.4(3)
C8 C9 C10 C11 0.6(4)
C12 C9 C10 C11 179.6(3)
C9 C10 C11 N1 -0.4(5)
C10 C9 C12 C13 168.8(3)
C8 C9 C12 C13 -12.4(5)
C9 C12 C13 C14 179.4(3)
C12 C13 C14 C15 2.2(5)
C12 C13 C14 C19 -176.6(3)
C19 C14 C15 C16 0.2(4)
C13 C14 C15 C16 -178.7(3)
C14 C15 C16 C17 0.4(5)
C15 C16 C17 O1 178.9(3)
C15 C16 C17 C18 -0.8(4)
O1 C17 C18 C19 -179.2(3)
C16 C17 C18 C19 0.5(4)
C17 C18 C19 C14 0.1(4)
C15 C14 C19 C18 -0.5(4)
C13 C14 C19 C18 178.5(3)
O1 C20 C21 C22 -179.4(2)
C20 C21 C22 C23 -178.6(3)
C21 C22 C23 C24 -176.0(3)
C22 C23 C24 C25 -174.7(3)
C10 C11 N1 C7 -0.1(5)
C8 C7 N1 C11 0.2(5)
C16 C17 O1 C20 -0.5(4)
C18 C17 O1 C20 179.2(3)
C21 C20 O1 C17 175.0(2)
N2 C26 C27 C28 0.8(5)
C26 C27 C28 C29 -0.3(4)
C26 C27 C28 C31 -179.2(3)
C27 C28 C29 C30 -0.2(5)
C31 C28 C29 C30 178.7(3)
C28 C29 C30 N2 0.2(5)
C27 C28 C31 C32 -5.0(5)
C29 C28 C31 C32 176.2(3)
C28 C31 C32 C33 178.4(3)
C31 C32 C33 C38 -173.7(3)
C31 C32 C33 C34 6.3(5)
C38 C33 C34 C35 1.4(4)
C32 C33 C34 C35 -178.6(3)
C33 C34 C35 C36 -0.7(5)
C34 C35 C36 O2 -179.8(3)
C34 C35 C36 C37 -0.1(5)
O2 C36 C37 C38 179.8(3)
C35 C36 C37 C38 0.2(5)
C34 C33 C38 C37 -1.4(5)
C32 C33 C38 C37 178.7(3)
C36 C37 C38 C33 0.6(5)
O2 C39 C40 C41 179.1(2)
C39 C40 C41 C42 179.2(3)
C40 C41 C42 C43 -179.9(3)
C41 C42 C43 C44 -178.4(3)
C29 C30 N2 C26 0.2(5)
C27 C26 N2 C30 -0.8(5)
C37 C36 O2 C39 -1.7(4)
C35 C36 O2 C39 178.0(3)
C40 C39 O2 C36 179.3(2)
